data_4002848
loop_
_publ_author_name
'Zhang, Bolong'
'Soleimaninejad, Hamid'
'Jones, David J.'
'White, Jonathan M.'
'Ghiggino, Kenneth P.'
'Smith, Trevor A.'
'Wong, Wallace W. H.'

_publ_section_title
;
 Highly Fluorescent Molecularly Insulated Perylene Diimides: Effect of
 Concentration on Photophysical Properties
;
_journal_issue 19
_journal_name_full 'Chemistry of Materials'
_journal_page_first 8395
_journal_paper_doi 10.1021/acs.chemmater.7b02968
_journal_volume 29
_journal_year 2017
_chemical_formula_sum 'C144 H106 N2 O4'
_chemical_formula_weight 1928.30
_space_group_crystal_system triclinic
_space_group_IT_number 2
_space_group_name_Hall '-P 1'
_space_group_name_H-M_alt 'P -1'
_symmetry_space_group_name_Hall '-P 1'
_symmetry_space_group_name_H-M 'P -1'
_atom_sites_solution_hydrogens geom
_audit_creation_method SHELXL-2016/6
_cell_angle_alpha 96.813(5)
_cell_angle_beta 99.765(5)
_cell_angle_gamma 93.246(5)
_cell_formula_units_Z 1
_cell_length_a 9.5089(6)
_cell_length_b 16.5114(10)
_cell_length_c 18.4177(11)
_cell_measurement_reflns_used 3849
_cell_measurement_temperature 130.00(10)
_cell_measurement_theta_max 73.9090
_cell_measurement_theta_min 3.8500
_cell_volume 2820.9(3)
_computing_cell_refinement 'CrysAlisPro 1.171.38.43i (Rigaku OD, 2015)'
_computing_data_collection 'CrysAlisPro 1.171.38.43i (Rigaku OD, 2015)'
_computing_data_reduction 'CrysAlisPro 1.171.38.43i (Rigaku OD, 2015)'
_computing_structure_refinement 'SHELXL-2016/6 (Sheldrick, 2016)'
_diffrn_ambient_environment N~2~
_diffrn_ambient_temperature 130.00(10)
_diffrn_detector 'CCD plate'
_diffrn_detector_type Atlas
_diffrn_measured_fraction_theta_full 0.986
_diffrn_measured_fraction_theta_max 0.986
_diffrn_measurement_device 'four-circle diffractometer'
_diffrn_measurement_device_type 'SuperNova, Dual, Cu at zero, Atlas'
_diffrn_measurement_method '\w scans'
_diffrn_radiation_monochromator mirror
_diffrn_radiation_probe x-ray
_diffrn_radiation_type 'Cu K\a'
_diffrn_radiation_wavelength 1.54184
_diffrn_reflns_av_R_equivalents 0.0394
_diffrn_reflns_av_unetI/netI 0.0664
_diffrn_reflns_Laue_measured_fraction_full 0.986
_diffrn_reflns_Laue_measured_fraction_max 0.986
_diffrn_reflns_limit_h_max 11
_diffrn_reflns_limit_h_min -11
_diffrn_reflns_limit_k_max 19
_diffrn_reflns_limit_k_min -19
_diffrn_reflns_limit_l_max 20
_diffrn_reflns_limit_l_min -22
_diffrn_reflns_number 16294
_diffrn_reflns_point_group_measured_fraction_full 0.986
_diffrn_reflns_point_group_measured_fraction_max 0.986
_diffrn_reflns_theta_full 67.495
_diffrn_reflns_theta_max 67.495
_diffrn_reflns_theta_min 3.883
_diffrn_source 'micro-focus sealed X-ray tube'
_diffrn_source_type 'SuperNova (Cu) X-ray Source'
_exptl_absorpt_coefficient_mu 0.517
_exptl_absorpt_correction_T_max 1.00000
_exptl_absorpt_correction_T_min 0.75034
_exptl_absorpt_correction_type multi-scan
_exptl_absorpt_process_details
;
CrysAlisPro 1.171.38.43i (Rigaku Oxford Diffraction, 2015)
Empirical absorption correction using spherical harmonics,
 implemented in SCALE3 ABSPACK scaling algorithm.
;
_exptl_crystal_colour orange
_exptl_crystal_density_diffrn 1.135
_exptl_crystal_description plate
_exptl_crystal_F_000 1016
_exptl_crystal_size_max 0.417
_exptl_crystal_size_mid 0.217
_exptl_crystal_size_min 0.020
_refine_diff_density_max 1.187
_refine_diff_density_min -0.597
_refine_diff_density_rms 0.075
_refine_ls_extinction_method none
_refine_ls_goodness_of_fit_ref 1.040
_refine_ls_hydrogen_treatment constr
_refine_ls_matrix_type full
_refine_ls_number_parameters 676
_refine_ls_number_reflns 10045
_refine_ls_number_restraints 0
_refine_ls_restrained_S_all 1.040
_refine_ls_R_factor_all 0.0928
_refine_ls_R_factor_gt 0.0708
_refine_ls_shift/su_max 0.000
_refine_ls_shift/su_mean 0.000
_refine_ls_structure_factor_coef Fsqd
_refine_ls_weighting_details 'w=1/[\s^2^(Fo^2^)+(0.1377P)^2^] where P=(Fo^2^+2Fc^2^)/3'
_refine_ls_weighting_scheme calc
_refine_ls_wR_factor_gt 0.1955
_refine_ls_wR_factor_ref 0.2168
_reflns_Friedel_coverage 0.000
_reflns_number_gt 7463
_reflns_number_total 10045
_reflns_threshold_expression 'I > 2\s(I)'
_cod_data_source_file cm7b02968_si_003.cif
_cod_data_source_block shelx
_cod_depositor_comments 'Adding full bibliography for 4002848--4002849.cif.'
_cod_database_code 4002848
_shelx_shelxl_version_number 2016/6
_chemical_oxdiff_usercomment 'Bolong/Wallace ID: zbl-65'
_shelx_space_group_comment
;
The symmetry employed for this shelxl refinement is uniquely defined
by the following loop, which should always be used as a source of
symmetry information in preference to the above space-group names.
They are only intended as comments.
;
_oxdiff_exptl_absorpt_empirical_full_min 0.228
_oxdiff_exptl_absorpt_empirical_full_max 1.495
_oxdiff_exptl_absorpt_empirical_details
;
Empirical correction (ABSPACK) includes:
- Absorption correction using spherical harmonics
- Frame scaling
;

loop_
_space_group_symop_operation_xyz
'x, y, z'
'-x, -y, -z'

loop_
_atom_site_label
_atom_site_type_symbol
_atom_site_fract_x
_atom_site_fract_y
_atom_site_fract_z
_atom_site_U_iso_or_equiv
_atom_site_adp_type
_atom_site_occupancy
_atom_site_site_symmetry_order
_atom_site_calc_flag
_atom_site_refinement_flags_posn
_atom_site_refinement_flags_adp
C1 C 0.1565(2) 0.31381(14) 0.28444(13) 0.0229(5) Uani 1 1 d . .
C2 C 0.0787(3) 0.35665(14) 0.33924(13) 0.0233(5) Uani 1 1 d . .
C3 C -0.0634(3) 0.33236(15) 0.33815(14) 0.0268(5) Uani 1 1 d . .
H3 H -0.110409 0.290960 0.302104 0.032 Uiso 1 1 calc R U
C4 C -0.1366(3) 0.37005(15) 0.39127(15) 0.0278(5) Uani 1 1 d . .
H4 H -0.232164 0.353209 0.389676 0.033 Uiso 1 1 calc R U
C5 C -0.0699(2) 0.43220(14) 0.44655(14) 0.0234(5) Uani 1 1 d . .
C6 C 0.0739(2) 0.46146(14) 0.44561(13) 0.0229(5) Uani 1 1 d . .
C7 C 0.1441(3) 0.52922(14) 0.49595(13) 0.0234(5) Uani 1 1 d . .
C8 C 0.2811(3) 0.55749(15) 0.48934(15) 0.0271(5) Uani 1 1 d . .
H8 H 0.324600 0.604461 0.519505 0.032 Uiso 1 1 calc R U
C9 C 0.3552(3) 0.51671(15) 0.43809(15) 0.0274(5) Uani 1 1 d . .
H9 H 0.447729 0.536175 0.435633 0.033 Uiso 1 1 calc R U
C10 C 0.2924(2) 0.44838(14) 0.39157(14) 0.0244(5) Uani 1 1 d . .
C11 C 0.1484(2) 0.42190(14) 0.39190(13) 0.0224(5) Uani 1 1 d . .
C12 C 0.3773(2) 0.40030(14) 0.34446(13) 0.0238(5) Uani 1 1 d . .
C13 C 0.3912(2) 0.28308(14) 0.25510(14) 0.0237(5) Uani 1 1 d . .
C14 C 0.4369(3) 0.21552(15) 0.28950(15) 0.0266(5) Uani 1 1 d . .
C15 C 0.5335(3) 0.16737(16) 0.26001(17) 0.0347(6) Uani 1 1 d . .
H15 H 0.564171 0.122636 0.282883 0.042 Uiso 1 1 calc R U
C16 C 0.5855(3) 0.18465(17) 0.19676(18) 0.0377(6) Uani 1 1 d . .
C17 C 0.5386(3) 0.25211(16) 0.16386(15) 0.0315(6) Uani 1 1 d . .
H17 H 0.571625 0.263631 0.121183 0.038 Uiso 1 1 calc R U
C18 C 0.4437(3) 0.30321(15) 0.19269(14) 0.0255(5) Uani 1 1 d . .
C19 C 0.3909(3) 0.20229(14) 0.36100(15) 0.0265(5) Uani 1 1 d . .
C20 C 0.2558(3) 0.16633(15) 0.36392(14) 0.0268(5) Uani 1 1 d . .
H20 H 0.194300 0.145226 0.320101 0.032 Uiso 1 1 calc R U
C21 C 0.2123(3) 0.16182(15) 0.43244(14) 0.0266(5) Uani 1 1 d . .
H21 H 0.121694 0.137983 0.433345 0.032 Uiso 1 1 calc R U
C22 C 0.3013(3) 0.19211(14) 0.49870(14) 0.0252(5) Uani 1 1 d . .
C23 C 0.4399(3) 0.22450(15) 0.49535(15) 0.0278(5) Uani 1 1 d . .
H23 H 0.503524 0.242829 0.539164 0.033 Uiso 1 1 calc R U
C24 C 0.4826(3) 0.22942(15) 0.42766(15) 0.0272(5) Uani 1 1 d . .
H24 H 0.574553 0.251301 0.426813 0.033 Uiso 1 1 calc R U
C25 C 0.2601(3) 0.18784(15) 0.57572(14) 0.0258(5) Uani 1 1 d . .
C26 C 0.3625(3) 0.12854(15) 0.61125(14) 0.0264(5) Uani 1 1 d . .
C27 C 0.3554(3) 0.04786(16) 0.57756(15) 0.0335(6) Uani 1 1 d . .
H27 H 0.283619 0.029505 0.537044 0.040 Uiso 1 1 calc R U
C28 C 0.4542(3) -0.00550(17) 0.60370(17) 0.0371(6) Uani 1 1 d . .
H28 H 0.447775 -0.059115 0.580534 0.044 Uiso 1 1 calc R U
C29 C 0.5618(3) 0.02043(17) 0.66387(17) 0.0365(6) Uani 1 1 d . .
H29 H 0.626985 -0.015604 0.681736 0.044 Uiso 1 1 calc R U
C30 C 0.5713(3) 0.10032(18) 0.69698(17) 0.0364(6) Uani 1 1 d . .
H30 H 0.643781 0.118449 0.737253 0.044 Uiso 1 1 calc R U
C31 C 0.4728(3) 0.15440(16) 0.67045(15) 0.0308(5) Uani 1 1 d . .
H31 H 0.481335 0.208404 0.692837 0.037 Uiso 1 1 calc R U
C32 C 0.0996(3) 0.16042(15) 0.56865(14) 0.0274(5) Uani 1 1 d . .
C33 C 0.0476(3) 0.09379(17) 0.59790(16) 0.0351(6) Uani 1 1 d . .
H33 H 0.111296 0.059835 0.620663 0.042 Uiso 1 1 calc R U
C34 C -0.0999(3) 0.07684(19) 0.59362(19) 0.0437(7) Uani 1 1 d . .
H34 H -0.132614 0.031453 0.613249 0.052 Uiso 1 1 calc R U
C35 C -0.1969(3) 0.1259(2) 0.56106(17) 0.0408(6) Uani 1 1 d . .
H35 H -0.294618 0.114134 0.558341 0.049 Uiso 1 1 calc R U
C36 C -0.1462(3) 0.1936(2) 0.53218(17) 0.0396(6) Uani 1 1 d . .
H36 H -0.210569 0.227462 0.509774 0.047 Uiso 1 1 calc R U
C37 C -0.0007(3) 0.21098(17) 0.53652(16) 0.0332(6) Uani 1 1 d . .
H37 H 0.031313 0.257141 0.517770 0.040 Uiso 1 1 calc R U
C38 C 0.2749(3) 0.27258(15) 0.62269(14) 0.0261(5) Uani 1 1 d . .
C39 C 0.2947(3) 0.34601(16) 0.59430(15) 0.0299(5) Uani 1 1 d . .
H39 H 0.309239 0.345162 0.545542 0.036 Uiso 1 1 calc R U
C40 C 0.2931(3) 0.42051(16) 0.63778(16) 0.0338(6) Uani 1 1 d . .
H40 H 0.305425 0.468882 0.617580 0.041 Uiso 1 1 calc R U
C41 C 0.2734(3) 0.42376(17) 0.71059(17) 0.0364(6) Uani 1 1 d . .
H41 H 0.272942 0.473853 0.739524 0.044 Uiso 1 1 calc R U
C42 C 0.2543(3) 0.35107(17) 0.73997(15) 0.0345(6) Uani 1 1 d . .
H42 H 0.241392 0.352396 0.789017 0.041 Uiso 1 1 calc R U
C43 C 0.2545(3) 0.27716(15) 0.69685(14) 0.0287(5) Uani 1 1 d . .
H43 H 0.240750 0.229047 0.717242 0.034 Uiso 1 1 calc R U
C44 C 0.4110(3) 0.38093(15) 0.16194(13) 0.0247(5) Uani 1 1 d . .
C45 C 0.5227(3) 0.43306(15) 0.15031(14) 0.0258(5) Uani 1 1 d . .
H45 H 0.615869 0.417514 0.159444 0.031 Uiso 1 1 calc R U
C46 C 0.4976(3) 0.50826(15) 0.12521(13) 0.0260(5) Uani 1 1 d . .
H46 H 0.574344 0.542170 0.118293 0.031 Uiso 1 1 calc R U
C47 C 0.3605(3) 0.53322(15) 0.11044(13) 0.0256(5) Uani 1 1 d . .
C48 C 0.2476(3) 0.47934(16) 0.12050(14) 0.0285(5) Uani 1 1 d . .
H48 H 0.154147 0.494221 0.110055 0.034 Uiso 1 1 calc R U
C49 C 0.2719(3) 0.40479(15) 0.14554(14) 0.0269(5) Uani 1 1 d . .
H49 H 0.195099 0.370308 0.151487 0.032 Uiso 1 1 calc R U
C50 C 0.3218(3) 0.61684(15) 0.08592(14) 0.0270(5) Uani 1 1 d . .
C51 C 0.2381(3) 0.60497(16) 0.00538(15) 0.0286(5) Uani 1 1 d . .
C52 C 0.1992(3) 0.52867(16) -0.03702(15) 0.0300(5) Uani 1 1 d . .
H52 H 0.220104 0.481597 -0.015477 0.036 Uiso 1 1 calc R U
C53 C 0.1302(3) 0.52123(18) -0.11052(15) 0.0326(6) Uani 1 1 d . .
H53 H 0.106152 0.469612 -0.137527 0.039 Uiso 1 1 calc R U
C54 C 0.0970(3) 0.59043(19) -0.14381(16) 0.0357(6) Uani 1 1 d . .
H54 H 0.050866 0.585559 -0.193046 0.043 Uiso 1 1 calc R U
C55 C 0.1333(3) 0.66675(19) -0.10295(17) 0.0377(6) Uani 1 1 d . .
H55 H 0.109888 0.713429 -0.124599 0.045 Uiso 1 1 calc R U
C56 C 0.2047(3) 0.67429(17) -0.02950(16) 0.0330(6) Uani 1 1 d . .
H56 H 0.230593 0.726120 -0.003199 0.040 Uiso 1 1 calc R U
C57 C 0.4553(3) 0.67542(15) 0.08650(14) 0.0281(5) Uani 1 1 d . .
C58 C 0.5484(3) 0.65509(17) 0.03735(15) 0.0315(5) Uani 1 1 d . .
H58 H 0.532500 0.605071 0.007000 0.038 Uiso 1 1 calc R U
C59 C 0.6650(3) 0.70854(18) 0.03294(16) 0.0350(6) Uani 1 1 d . .
H59 H 0.726797 0.693648 0.000456 0.042 Uiso 1 1 calc R U
C60 C 0.6884(3) 0.78383(18) 0.07703(18) 0.0398(6) Uani 1 1 d . .
H60 H 0.765480 0.819775 0.074044 0.048 Uiso 1 1 calc R U
C61 C 0.5961(3) 0.80513(18) 0.12556(18) 0.0410(6) Uani 1 1 d . .
H61 H 0.611167 0.855650 0.155111 0.049 Uiso 1 1 calc R U
C62 C 0.4807(3) 0.75116(17) 0.13033(16) 0.0356(6) Uani 1 1 d . .
H62 H 0.419785 0.766063 0.163311 0.043 Uiso 1 1 calc R U
C63 C 0.2343(3) 0.65396(15) 0.14384(15) 0.0294(5) Uani 1 1 d . .
C64 C 0.1056(3) 0.68880(18) 0.12594(18) 0.0373(6) Uani 1 1 d . .
H64 H 0.064222 0.688157 0.076331 0.045 Uiso 1 1 calc R U
C65 C 0.0374(3) 0.7249(2) 0.1817(2) 0.0453(7) Uani 1 1 d . .
H65 H -0.048941 0.747868 0.168799 0.054 Uiso 1 1 calc R U
C66 C 0.0969(4) 0.7267(2) 0.2559(2) 0.0473(7) Uani 1 1 d . .
H66 H 0.052242 0.751828 0.292776 0.057 Uiso 1 1 calc R U
C67 C 0.2234(3) 0.6908(2) 0.27442(18) 0.0424(7) Uani 1 1 d . .
H67 H 0.263098 0.690570 0.324137 0.051 Uiso 1 1 calc R U
C68 C 0.2922(3) 0.65471(18) 0.21879(17) 0.0365(6) Uani 1 1 d . .
H68 H 0.377665 0.630938 0.231970 0.044 Uiso 1 1 calc R U
C69 C 0.6872(5) 0.1302(2) 0.1624(2) 0.0600(11) Uani 1 1 d . .
H69A H 0.633348 0.098236 0.117670 0.072 Uiso 1 1 calc R U
H69B H 0.759333 0.165192 0.147235 0.072 Uiso 1 1 calc R U
C70 C 0.7629(6) 0.0719(3) 0.2100(3) 0.0818(14) Uani 1 1 d . .
H70A H 0.692321 0.034397 0.223407 0.098 Uiso 1 1 calc R U
H70B H 0.815851 0.102763 0.255493 0.098 Uiso 1 1 calc R U
C71 C 0.8660(7) 0.0230(4) 0.1704(4) 0.097(2) Uani 1 1 d . .
H71A H 0.923403 0.061542 0.149583 0.116 Uiso 1 1 calc R U
H71B H 0.808599 -0.012461 0.128891 0.116 Uiso 1 1 calc R U
C72 C 0.9753(9) -0.0334(3) 0.2154(2) 0.109(3) Uani 1 1 d . .
H72A H 1.031819 -0.059702 0.182367 0.163 Uiso 1 1 calc R U
H72B H 1.037161 0.000256 0.255633 0.163 Uiso 1 1 calc R U
H72C H 0.921644 -0.074207 0.234811 0.163 Uiso 1 1 calc R U
N1 N 0.3033(2) 0.33639(12) 0.29292(11) 0.0230(4) Uani 1 1 d . .
O1 O 0.09937(18) 0.26100(11) 0.23524(10) 0.0277(4) Uani 1 1 d . .
O2 O 0.50598(18) 0.41237(11) 0.35082(11) 0.0301(4) Uani 1 1 d . .

loop_
_atom_site_aniso_label
_atom_site_aniso_U_11
_atom_site_aniso_U_22
_atom_site_aniso_U_33
_atom_site_aniso_U_23
_atom_site_aniso_U_13
_atom_site_aniso_U_12
C1 0.0247(11) 0.0235(11) 0.0237(11) 0.0096(9) 0.0069(9) 0.0072(9)
C2 0.0259(11) 0.0233(11) 0.0231(11) 0.0067(9) 0.0066(9) 0.0060(9)
C3 0.0261(11) 0.0273(12) 0.0272(12) 0.0022(10) 0.0062(9) 0.0035(9)
C4 0.0231(11) 0.0305(12) 0.0316(13) 0.0056(10) 0.0084(9) 0.0046(9)
C5 0.0246(11) 0.0216(10) 0.0269(12) 0.0068(9) 0.0086(9) 0.0076(9)
C6 0.0245(11) 0.0229(11) 0.0247(11) 0.0087(9) 0.0077(9) 0.0080(9)
C7 0.0238(11) 0.0223(11) 0.0264(12) 0.0070(9) 0.0065(9) 0.0069(9)
C8 0.0261(12) 0.0237(11) 0.0328(13) 0.0031(10) 0.0092(10) 0.0035(9)
C9 0.0244(11) 0.0257(11) 0.0354(13) 0.0061(10) 0.0133(10) 0.0033(9)
C10 0.0246(11) 0.0249(11) 0.0274(12) 0.0099(10) 0.0095(9) 0.0062(9)
C11 0.0229(11) 0.0228(11) 0.0248(11) 0.0090(9) 0.0081(9) 0.0065(9)
C12 0.0254(11) 0.0250(11) 0.0251(11) 0.0098(9) 0.0100(9) 0.0071(9)
C13 0.0235(11) 0.0246(11) 0.0262(12) 0.0067(9) 0.0098(9) 0.0060(9)
C14 0.0300(12) 0.0224(11) 0.0318(13) 0.0087(10) 0.0122(10) 0.0077(9)
C15 0.0398(14) 0.0276(12) 0.0461(16) 0.0163(12) 0.0219(12) 0.0153(11)
C16 0.0481(16) 0.0291(13) 0.0463(16) 0.0127(12) 0.0290(13) 0.0147(12)
C17 0.0360(13) 0.0304(13) 0.0349(14) 0.0099(11) 0.0199(11) 0.0076(10)
C18 0.0268(11) 0.0250(11) 0.0267(12) 0.0052(9) 0.0081(9) 0.0047(9)
C19 0.0299(12) 0.0201(11) 0.0347(13) 0.0120(10) 0.0124(10) 0.0090(9)
C20 0.0295(12) 0.0270(12) 0.0266(12) 0.0087(9) 0.0080(9) 0.0057(9)
C21 0.0263(11) 0.0265(12) 0.0300(12) 0.0100(10) 0.0086(9) 0.0043(9)
C22 0.0288(12) 0.0224(11) 0.0283(12) 0.0099(9) 0.0100(9) 0.0066(9)
C23 0.0260(12) 0.0285(12) 0.0311(13) 0.0085(10) 0.0072(10) 0.0045(9)
C24 0.0265(11) 0.0257(11) 0.0338(13) 0.0104(10) 0.0118(10) 0.0064(9)
C25 0.0281(12) 0.0239(11) 0.0279(12) 0.0082(9) 0.0077(9) 0.0040(9)
C26 0.0288(12) 0.0259(12) 0.0285(12) 0.0109(10) 0.0100(9) 0.0059(9)
C27 0.0425(14) 0.0283(12) 0.0309(13) 0.0068(11) 0.0066(11) 0.0059(11)
C28 0.0501(16) 0.0256(13) 0.0398(15) 0.0089(11) 0.0147(13) 0.0099(11)
C29 0.0374(14) 0.0329(14) 0.0454(16) 0.0193(12) 0.0116(12) 0.0125(11)
C30 0.0325(13) 0.0397(15) 0.0379(15) 0.0122(12) 0.0025(11) 0.0075(11)
C31 0.0329(13) 0.0274(12) 0.0339(13) 0.0068(10) 0.0081(10) 0.0061(10)
C32 0.0296(12) 0.0276(12) 0.0262(12) 0.0032(10) 0.0090(9) 0.0018(10)
C33 0.0365(14) 0.0311(13) 0.0389(15) 0.0077(11) 0.0093(11) -0.0006(11)
C34 0.0424(16) 0.0401(15) 0.0516(18) 0.0102(14) 0.0173(13) -0.0063(12)
C35 0.0291(13) 0.0521(17) 0.0403(15) -0.0003(13) 0.0107(11) -0.0047(12)
C36 0.0308(13) 0.0510(17) 0.0380(15) 0.0063(13) 0.0083(11) 0.0045(12)
C37 0.0326(13) 0.0356(13) 0.0341(14) 0.0101(11) 0.0091(11) 0.0045(11)
C38 0.0246(11) 0.0259(12) 0.0291(12) 0.0066(10) 0.0058(9) 0.0044(9)
C39 0.0317(12) 0.0293(12) 0.0311(13) 0.0104(10) 0.0065(10) 0.0055(10)
C40 0.0364(13) 0.0256(12) 0.0403(15) 0.0090(11) 0.0056(11) 0.0034(10)
C41 0.0376(14) 0.0278(13) 0.0410(15) -0.0002(11) 0.0023(11) 0.0037(11)
C42 0.0390(14) 0.0357(14) 0.0285(13) 0.0019(11) 0.0054(11) 0.0075(11)
C43 0.0319(12) 0.0270(12) 0.0287(13) 0.0071(10) 0.0065(10) 0.0045(10)
C44 0.0304(12) 0.0259(11) 0.0211(11) 0.0074(9) 0.0104(9) 0.0045(9)
C45 0.0254(11) 0.0286(12) 0.0263(12) 0.0072(10) 0.0085(9) 0.0079(9)
C46 0.0288(12) 0.0280(12) 0.0240(11) 0.0080(10) 0.0089(9) 0.0033(9)
C47 0.0274(12) 0.0284(12) 0.0235(11) 0.0084(9) 0.0065(9) 0.0072(9)
C48 0.0252(11) 0.0341(13) 0.0290(12) 0.0123(10) 0.0062(9) 0.0065(10)
C49 0.0267(12) 0.0307(12) 0.0264(12) 0.0100(10) 0.0088(9) 0.0034(9)
C50 0.0262(11) 0.0269(12) 0.0301(13) 0.0110(10) 0.0053(10) 0.0057(9)
C51 0.0234(11) 0.0346(13) 0.0318(13) 0.0127(11) 0.0089(10) 0.0068(9)
C52 0.0284(12) 0.0322(13) 0.0331(13) 0.0129(11) 0.0088(10) 0.0066(10)
C53 0.0237(11) 0.0428(14) 0.0320(13) 0.0059(11) 0.0067(10) 0.0021(10)
C54 0.0250(12) 0.0536(17) 0.0313(13) 0.0153(13) 0.0056(10) 0.0042(11)
C55 0.0306(13) 0.0473(16) 0.0400(15) 0.0241(13) 0.0053(11) 0.0079(11)
C56 0.0324(13) 0.0325(13) 0.0371(14) 0.0144(11) 0.0063(11) 0.0081(10)
C57 0.0292(12) 0.0276(12) 0.0289(12) 0.0118(10) 0.0020(10) 0.0063(10)
C58 0.0349(13) 0.0317(13) 0.0298(13) 0.0098(10) 0.0069(10) 0.0026(10)
C59 0.0366(14) 0.0401(14) 0.0317(13) 0.0108(11) 0.0119(11) 0.0006(11)
C60 0.0396(15) 0.0377(15) 0.0440(16) 0.0135(13) 0.0101(12) -0.0044(12)
C61 0.0474(16) 0.0296(13) 0.0455(17) 0.0046(12) 0.0085(13) -0.0026(12)
C62 0.0416(15) 0.0308(13) 0.0375(15) 0.0089(11) 0.0109(12) 0.0074(11)
C63 0.0290(12) 0.0263(12) 0.0360(14) 0.0086(10) 0.0106(10) 0.0055(10)
C64 0.0342(14) 0.0381(14) 0.0428(16) 0.0101(12) 0.0106(12) 0.0084(11)
C65 0.0349(15) 0.0471(17) 0.058(2) 0.0061(15) 0.0182(14) 0.0138(13)
C66 0.0465(17) 0.0485(17) 0.0506(18) -0.0020(14) 0.0239(14) 0.0068(14)
C67 0.0419(16) 0.0496(17) 0.0384(15) 0.0045(13) 0.0160(12) 0.0032(13)
C68 0.0365(14) 0.0399(14) 0.0355(14) 0.0081(12) 0.0096(11) 0.0079(11)
C69 0.082(3) 0.0456(18) 0.077(3) 0.0289(18) 0.059(2) 0.0333(18)
C70 0.090(3) 0.082(3) 0.087(3) 0.021(3) 0.037(3) 0.037(3)
C71 0.120(5) 0.095(4) 0.101(4) 0.041(3) 0.054(4) 0.059(4)
C72 0.242(8) 0.064(3) 0.0275(18) 0.0228(19) 0.017(3) 0.058(4)
N1 0.0239(9) 0.0222(9) 0.0257(10) 0.0067(8) 0.0084(8) 0.0066(7)
O1 0.0282(8) 0.0295(9) 0.0264(9) 0.0024(7) 0.0080(7) 0.0050(7)
O2 0.0236(8) 0.0314(9) 0.0368(10) 0.0002(7) 0.0121(7) 0.0031(7)

loop_
_atom_type_symbol
_atom_type_description
_atom_type_scat_dispersion_real
_atom_type_scat_dispersion_imag
_atom_type_scat_source
C C 0.0181 0.0091 'International Tables Vol C Tables 4.2.6.8 and 6.1.1.4'
H H 0.0000 0.0000 'International Tables Vol C Tables 4.2.6.8 and 6.1.1.4'
N N 0.0311 0.0180 'International Tables Vol C Tables 4.2.6.8 and 6.1.1.4'
O O 0.0492 0.0322 'International Tables Vol C Tables 4.2.6.8 and 6.1.1.4'

loop_
_geom_angle_atom_site_label_1
_geom_angle_atom_site_label_2
_geom_angle_atom_site_label_3
_geom_angle
_geom_angle_site_symmetry_3
O1 C1 N1 120.4(2) .
O1 C1 C2 123.1(2) .
N1 C1 C2 116.5(2) .
C3 C2 C11 120.0(2) .
C3 C2 C1 119.5(2) .
C11 C2 C1 120.6(2) .
C2 C3 C4 120.1(2) .
C2 C3 H3 120.0 .
C4 C3 H3 120.0 .
C5 C4 C3 121.8(2) .
C5 C4 H4 119.1 .
C3 C4 H4 119.1 .
C4 C5 C6 118.7(2) .
C4 C5 C7 122.5(2) 2_566
C6 C5 C7 118.8(2) 2_566
C7 C6 C5 121.8(2) .
C7 C6 C11 119.2(2) .
C5 C6 C11 118.9(2) .
C8 C7 C6 118.9(2) .
C8 C7 C5 121.8(2) 2_566
C6 C7 C5 119.3(2) 2_566
C7 C8 C9 121.4(2) .
C7 C8 H8 119.3 .
C9 C8 H8 119.3 .
C10 C9 C8 120.7(2) .
C10 C9 H9 119.7 .
C8 C9 H9 119.7 .
C9 C10 C11 119.7(2) .
C9 C10 C12 120.0(2) .
C11 C10 C12 120.2(2) .
C2 C11 C10 120.0(2) .
C2 C11 C6 120.3(2) .
C10 C11 C6 119.8(2) .
O2 C12 N1 120.2(2) .
O2 C12 C10 122.8(2) .
N1 C12 C10 117.0(2) .
C18 C13 C14 120.9(2) .
C18 C13 N1 121.8(2) .
C14 C13 N1 116.8(2) .
C15 C14 C13 119.2(2) .
C15 C14 C19 121.7(2) .
C13 C14 C19 118.8(2) .
C14 C15 C16 121.3(2) .
C14 C15 H15 119.3 .
C16 C15 H15 119.3 .
C17 C16 C15 118.2(2) .
C17 C16 C69 120.1(2) .
C15 C16 C69 121.6(2) .
C16 C17 C18 122.3(2) .
C16 C17 H17 118.9 .
C18 C17 H17 118.9 .
C13 C18 C17 118.0(2) .
C13 C18 C44 121.2(2) .
C17 C18 C44 120.6(2) .
C24 C19 C20 118.1(2) .
C24 C19 C14 119.4(2) .
C20 C19 C14 122.4(2) .
C19 C20 C21 120.5(2) .
C19 C20 H20 119.8 .
C21 C20 H20 119.8 .
C22 C21 C20 121.3(2) .
C22 C21 H21 119.3 .
C20 C21 H21 119.3 .
C21 C22 C23 117.8(2) .
C21 C22 C25 123.7(2) .
C23 C22 C25 118.5(2) .
C24 C23 C22 120.9(2) .
C24 C23 H23 119.6 .
C22 C23 H23 119.6 .
C23 C24 C19 121.3(2) .
C23 C24 H24 119.4 .
C19 C24 H24 119.4 .
C38 C25 C22 112.26(19) .
C38 C25 C26 112.3(2) .
C22 C25 C26 104.06(19) .
C38 C25 C32 103.12(19) .
C22 C25 C32 111.2(2) .
C26 C25 C32 114.17(19) .
C31 C26 C27 118.1(2) .
C31 C26 C25 122.5(2) .
C27 C26 C25 119.0(2) .
C28 C27 C26 120.9(3) .
C28 C27 H27 119.6 .
C26 C27 H27 119.6 .
C29 C28 C27 120.6(3) .
C29 C28 H28 119.7 .
C27 C28 H28 119.7 .
C30 C29 C28 119.1(2) .
C30 C29 H29 120.4 .
C28 C29 H29 120.4 .
C29 C30 C31 120.5(3) .
C29 C30 H30 119.8 .
C31 C30 H30 119.8 .
C26 C31 C30 120.9(3) .
C26 C31 H31 119.6 .
C30 C31 H31 119.6 .
C33 C32 C37 117.4(2) .
C33 C32 C25 124.6(2) .
C37 C32 C25 117.7(2) .
C32 C33 C34 120.8(3) .
C32 C33 H33 119.6 .
C34 C33 H33 119.6 .
C35 C34 C33 121.2(3) .
C35 C34 H34 119.4 .
C33 C34 H34 119.4 .
C34 C35 C36 118.6(3) .
C34 C35 H35 120.7 .
C36 C35 H35 120.7 .
C37 C36 C35 120.5(3) .
C37 C36 H36 119.8 .
C35 C36 H36 119.8 .
C36 C37 C32 121.4(3) .
C36 C37 H37 119.3 .
C32 C37 H37 119.3 .
C39 C38 C43 117.4(2) .
C39 C38 C25 123.8(2) .
C43 C38 C25 118.6(2) .
C40 C39 C38 120.9(2) .
C40 C39 H39 119.6 .
C38 C39 H39 119.6 .
C41 C40 C39 120.9(2) .
C41 C40 H40 119.5 .
C39 C40 H40 119.5 .
C40 C41 C42 119.0(3) .
C40 C41 H41 120.5 .
C42 C41 H41 120.5 .
C43 C42 C41 120.3(3) .
C43 C42 H42 119.9 .
C41 C42 H42 119.9 .
C42 C43 C38 121.6(2) .
C42 C43 H43 119.2 .
C38 C43 H43 119.2 .
C45 C44 C49 118.1(2) .
C45 C44 C18 119.4(2) .
C49 C44 C18 122.6(2) .
C44 C45 C46 121.2(2) .
C44 C45 H45 119.4 .
C46 C45 H45 119.4 .
C47 C46 C45 121.1(2) .
C47 C46 H46 119.4 .
C45 C46 H46 119.4 .
C46 C47 C48 117.4(2) .
C46 C47 C50 125.2(2) .
C48 C47 C50 117.4(2) .
C49 C48 C47 121.7(2) .
C49 C48 H48 119.2 .
C47 C48 H48 119.2 .
C48 C49 C44 120.5(2) .
C48 C49 H49 119.8 .
C44 C49 H49 119.8 .
C51 C50 C47 110.3(2) .
C51 C50 C57 106.18(19) .
C47 C50 C57 112.86(19) .
C51 C50 C63 113.5(2) .
C47 C50 C63 104.70(19) .
C57 C50 C63 109.5(2) .
C52 C51 C56 117.1(2) .
C52 C51 C50 123.8(2) .
C56 C51 C50 119.0(2) .
C53 C52 C51 121.7(2) .
C53 C52 H52 119.1 .
C51 C52 H52 119.1 .
C54 C53 C52 120.3(3) .
C54 C53 H53 119.9 .
C52 C53 H53 119.9 .
C55 C54 C53 119.2(3) .
C55 C54 H54 120.4 .
C53 C54 H54 120.4 .
C54 C55 C56 120.5(2) .
C54 C55 H55 119.7 .
C56 C55 H55 119.7 .
C55 C56 C51 121.1(3) .
C55 C56 H56 119.4 .
C51 C56 H56 119.4 .
C62 C57 C58 118.1(2) .
C62 C57 C50 122.3(2) .
C58 C57 C50 119.4(2) .
C57 C58 C59 121.2(3) .
C57 C58 H58 119.4 .
C59 C58 H58 119.4 .
C60 C59 C58 119.9(3) .
C60 C59 H59 120.0 .
C58 C59 H59 120.0 .
C61 C60 C59 119.5(3) .
C61 C60 H60 120.2 .
C59 C60 H60 120.2 .
C60 C61 C62 120.3(3) .
C60 C61 H61 119.8 .
C62 C61 H61 119.8 .
C57 C62 C61 121.0(3) .
C57 C62 H62 119.5 .
C61 C62 H62 119.5 .
C64 C63 C68 118.2(3) .
C64 C63 C50 124.3(2) .
C68 C63 C50 117.4(2) .
C63 C64 C65 120.7(3) .
C63 C64 H64 119.7 .
C65 C64 H64 119.7 .
C66 C65 C64 120.7(3) .
C66 C65 H65 119.6 .
C64 C65 H65 119.6 .
C67 C66 C65 119.1(3) .
C67 C66 H66 120.4 .
C65 C66 H66 120.4 .
C66 C67 C68 120.4(3) .
C66 C67 H67 119.8 .
C68 C67 H67 119.8 .
C63 C68 C67 120.8(3) .
C63 C68 H68 119.6 .
C67 C68 H68 119.6 .
C70 C69 C16 117.2(3) .
C70 C69 H69A 108.0 .
C16 C69 H69A 108.0 .
C70 C69 H69B 108.0 .
C16 C69 H69B 108.0 .
H69A C69 H69B 107.2 .
C69 C70 C71 112.2(4) .
C69 C70 H70A 109.2 .
C71 C70 H70A 109.2 .
C69 C70 H70B 109.2 .
C71 C70 H70B 109.2 .
H70A C70 H70B 107.9 .
C70 C71 C72 120.4(5) .
C70 C71 H71A 107.2 .
C72 C71 H71A 107.2 .
C70 C71 H71B 107.2 .
C72 C71 H71B 107.2 .
H71A C71 H71B 106.9 .
C71 C72 H72A 109.5 .
C71 C72 H72B 109.5 .
H72A C72 H72B 109.5 .
C71 C72 H72C 109.5 .
H72A C72 H72C 109.5 .
H72B C72 H72C 109.5 .
C12 N1 C1 124.81(19) .
C12 N1 C13 115.81(19) .
C1 N1 C13 118.6(2) .

loop_
_geom_bond_atom_site_label_1
_geom_bond_atom_site_label_2
_geom_bond_distance
_geom_bond_site_symmetry_2
C1 O1 1.212(3) .
C1 N1 1.402(3) .
C1 C2 1.487(3) .
C2 C3 1.384(3) .
C2 C11 1.412(4) .
C3 C4 1.402(4) .
C3 H3 0.9300 .
C4 C5 1.397(4) .
C4 H4 0.9300 .
C5 C6 1.428(3) .
C5 C7 1.473(3) 2_566
C6 C7 1.420(4) .
C6 C11 1.430(3) .
C7 C8 1.388(3) .
C8 C9 1.403(4) .
C8 H8 0.9300 .
C9 C10 1.373(4) .
C9 H9 0.9300 .
C10 C11 1.415(3) .
C10 C12 1.477(3) .
C12 O2 1.212(3) .
C12 N1 1.400(3) .
C13 C18 1.395(3) .
C13 C14 1.401(3) .
C13 N1 1.447(3) .
C14 C15 1.386(4) .
C14 C19 1.492(3) .
C15 C16 1.393(4) .
C15 H15 0.9300 .
C16 C17 1.390(4) .
C16 C69 1.522(4) .
C17 C18 1.397(4) .
C17 H17 0.9300 .
C18 C44 1.491(3) .
C19 C24 1.389(4) .
C19 C20 1.397(4) .
C20 C21 1.402(4) .
C20 H20 0.9300 .
C21 C22 1.383(4) .
C21 H21 0.9300 .
C22 C23 1.408(3) .
C22 C25 1.542(3) .
C23 C24 1.385(4) .
C23 H23 0.9300 .
C24 H24 0.9300 .
C25 C38 1.541(4) .
C25 C26 1.542(3) .
C25 C32 1.547(3) .
C26 C31 1.386(4) .
C26 C27 1.394(4) .
C27 C28 1.389(4) .
C27 H27 0.9300 .
C28 C29 1.383(5) .
C28 H28 0.9300 .
C29 C30 1.377(4) .
C29 H29 0.9300 .
C30 C31 1.399(4) .
C30 H30 0.9300 .
C31 H31 0.9300 .
C32 C33 1.384(4) .
C32 C37 1.405(4) .
C33 C34 1.402(4) .
C33 H33 0.9300 .
C34 C35 1.371(5) .
C34 H34 0.9300 .
C35 C36 1.390(5) .
C35 H35 0.9300 .
C36 C37 1.384(4) .
C36 H36 0.9300 .
C37 H37 0.9300 .
C38 C39 1.392(4) .
C38 C43 1.406(4) .
C39 C40 1.388(4) .
C39 H39 0.9300 .
C40 C41 1.380(4) .
C40 H40 0.9300 .
C41 C42 1.389(4) .
C41 H41 0.9300 .
C42 C43 1.375(4) .
C42 H42 0.9300 .
C43 H43 0.9300 .
C44 C45 1.390(3) .
C44 C49 1.396(4) .
C45 C46 1.395(3) .
C45 H45 0.9300 .
C46 C47 1.382(4) .
C46 H46 0.9300 .
C47 C48 1.406(4) .
C47 C50 1.547(3) .
C48 C49 1.383(4) .
C48 H48 0.9300 .
C49 H49 0.9300 .
C50 C51 1.544(4) .
C50 C57 1.550(3) .
C50 C63 1.553(4) .
C51 C52 1.396(4) .
C51 C56 1.404(3) .
C52 C53 1.389(4) .
C52 H52 0.9300 .
C53 C54 1.387(4) .
C53 H53 0.9300 .
C54 C55 1.382(5) .
C54 H54 0.9300 .
C55 C56 1.395(4) .
C55 H55 0.9300 .
C56 H56 0.9300 .
C57 C62 1.391(4) .
C57 C58 1.396(4) .
C58 C59 1.397(4) .
C58 H58 0.9300 .
C59 C60 1.386(4) .
C59 H59 0.9300 .
C60 C61 1.385(5) .
C60 H60 0.9300 .
C61 C62 1.395(4) .
C61 H61 0.9300 .
C62 H62 0.9300 .
C63 C64 1.387(4) .
C63 C68 1.395(4) .
C64 C65 1.398(4) .
C64 H64 0.9300 .
C65 C66 1.383(5) .
C65 H65 0.9300 .
C66 C67 1.380(5) .
C66 H66 0.9300 .
C67 C68 1.400(4) .
C67 H67 0.9300 .
C68 H68 0.9300 .
C69 C70 1.509(6) .
C69 H69A 0.9700 .
C69 H69B 0.9700 .
C70 C71 1.529(6) .
C70 H70A 0.9700 .
C70 H70B 0.9700 .
C71 C72 1.623(7) .
C71 H71A 0.9700 .
C71 H71B 0.9700 .
C72 H72A 0.9600 .
C72 H72B 0.9600 .
C72 H72C 0.9600 .

loop_
_geom_torsion_atom_site_label_1
_geom_torsion_atom_site_label_2
_geom_torsion_atom_site_label_3
_geom_torsion_atom_site_label_4
_geom_torsion
_geom_torsion_site_symmetry_1
_geom_torsion_site_symmetry_4
O1 C1 C2 C3 4.5(3) . .
N1 C1 C2 C3 -174.3(2) . .
O1 C1 C2 C11 -175.2(2) . .
N1 C1 C2 C11 6.0(3) . .
C11 C2 C3 C4 -2.8(3) . .
C1 C2 C3 C4 177.5(2) . .
C2 C3 C4 C5 -0.3(4) . .
C3 C4 C5 C6 4.1(3) . .
C3 C4 C5 C7 -178.2(2) . 2_566
C4 C5 C6 C7 174.4(2) . .
C7 C5 C6 C7 -3.4(3) 2_566 .
C4 C5 C6 C11 -4.9(3) . .
C7 C5 C6 C11 177.36(19) 2_566 .
C5 C6 C7 C8 -176.4(2) . .
C11 C6 C7 C8 2.9(3) . .
C5 C6 C7 C5 3.4(3) . 2_566
C11 C6 C7 C5 -177.34(19) . 2_566
C6 C7 C8 C9 -5.1(3) . .
C5 C7 C8 C9 175.2(2) 2_566 .
C7 C8 C9 C10 1.6(4) . .
C8 C9 C10 C11 4.1(3) . .
C8 C9 C10 C12 -172.5(2) . .
C3 C2 C11 C10 -178.1(2) . .
C1 C2 C11 C10 1.6(3) . .
C3 C2 C11 C6 1.9(3) . .
C1 C2 C11 C6 -178.43(19) . .
C9 C10 C11 C2 173.8(2) . .
C12 C10 C11 C2 -9.6(3) . .
C9 C10 C11 C6 -6.2(3) . .
C12 C10 C11 C6 170.48(19) . .
C7 C6 C11 C2 -177.31(19) . .
C5 C6 C11 C2 2.0(3) . .
C7 C6 C11 C10 2.6(3) . .
C5 C6 C11 C10 -178.05(19) . .
C9 C10 C12 O2 9.0(3) . .
C11 C10 C12 O2 -167.7(2) . .
C9 C10 C12 N1 -173.7(2) . .
C11 C10 C12 N1 9.7(3) . .
C18 C13 C14 C15 -1.2(4) . .
N1 C13 C14 C15 -173.2(2) . .
C18 C13 C14 C19 172.9(2) . .
N1 C13 C14 C19 1.0(4) . .
C13 C14 C15 C16 -0.2(5) . .
C19 C14 C15 C16 -174.2(3) . .
C14 C15 C16 C17 0.4(5) . .
C14 C15 C16 C69 -177.6(3) . .
C15 C16 C17 C18 1.0(5) . .
C69 C16 C17 C18 179.0(3) . .
C14 C13 C18 C17 2.5(4) . .
N1 C13 C18 C17 174.1(2) . .
C14 C13 C18 C44 -171.7(2) . .
N1 C13 C18 C44 -0.2(4) . .
C16 C17 C18 C13 -2.4(4) . .
C16 C17 C18 C44 171.8(3) . .
C15 C14 C19 C24 76.8(3) . .
C13 C14 C19 C24 -97.2(3) . .
C15 C14 C19 C20 -105.8(3) . .
C13 C14 C19 C20 80.2(3) . .
C24 C19 C20 C21 3.2(3) . .
C14 C19 C20 C21 -174.2(2) . .
C19 C20 C21 C22 -0.4(4) . .
C20 C21 C22 C23 -2.7(3) . .
C20 C21 C22 C25 -179.1(2) . .
C21 C22 C23 C24 3.1(3) . .
C25 C22 C23 C24 179.7(2) . .
C22 C23 C24 C19 -0.3(4) . .
C20 C19 C24 C23 -2.8(3) . .
C14 C19 C24 C23 174.6(2) . .
C21 C22 C25 C38 -125.3(2) . .
C23 C22 C25 C38 58.3(3) . .
C21 C22 C25 C26 113.0(2) . .
C23 C22 C25 C26 -63.4(3) . .
C21 C22 C25 C32 -10.4(3) . .
C23 C22 C25 C32 173.3(2) . .
C38 C25 C26 C31 -11.7(3) . .
C22 C25 C26 C31 110.0(3) . .
C32 C25 C26 C31 -128.6(2) . .
C38 C25 C26 C27 176.1(2) . .
C22 C25 C26 C27 -62.3(3) . .
C32 C25 C26 C27 59.1(3) . .
C31 C26 C27 C28 1.4(4) . .
C25 C26 C27 C28 174.0(2) . .
C26 C27 C28 C29 0.0(4) . .
C27 C28 C29 C30 -0.9(4) . .
C28 C29 C30 C31 0.4(4) . .
C27 C26 C31 C30 -1.9(4) . .
C25 C26 C31 C30 -174.2(2) . .
C29 C30 C31 C26 1.0(4) . .
C38 C25 C32 C33 -115.5(3) . .
C22 C25 C32 C33 124.0(3) . .
C26 C25 C32 C33 6.6(4) . .
C38 C25 C32 C37 58.1(3) . .
C22 C25 C32 C37 -62.4(3) . .
C26 C25 C32 C37 -179.7(2) . .
C37 C32 C33 C34 1.6(4) . .
C25 C32 C33 C34 175.2(3) . .
C32 C33 C34 C35 -0.6(5) . .
C33 C34 C35 C36 -0.2(5) . .
C34 C35 C36 C37 -0.2(5) . .
C35 C36 C37 C32 1.2(5) . .
C33 C32 C37 C36 -1.9(4) . .
C25 C32 C37 C36 -176.0(3) . .
C22 C25 C38 C39 12.1(3) . .
C26 C25 C38 C39 129.0(2) . .
C32 C25 C38 C39 -107.6(3) . .
C22 C25 C38 C43 -173.9(2) . .
C26 C25 C38 C43 -57.0(3) . .
C32 C25 C38 C43 66.3(3) . .
C43 C38 C39 C40 -0.5(4) . .
C25 C38 C39 C40 173.6(2) . .
C38 C39 C40 C41 0.7(4) . .
C39 C40 C41 C42 -0.3(4) . .
C40 C41 C42 C43 -0.3(4) . .
C41 C42 C43 C38 0.5(4) . .
C39 C38 C43 C42 -0.2(4) . .
C25 C38 C43 C42 -174.5(2) . .
C13 C18 C44 C45 127.3(3) . .
C17 C18 C44 C45 -46.7(4) . .
C13 C18 C44 C49 -51.3(4) . .
C17 C18 C44 C49 134.6(3) . .
C49 C44 C45 C46 2.0(4) . .
C18 C44 C45 C46 -176.7(2) . .
C44 C45 C46 C47 -0.5(4) . .
C45 C46 C47 C48 -1.0(4) . .
C45 C46 C47 C50 177.0(2) . .
C46 C47 C48 C49 1.2(4) . .
C50 C47 C48 C49 -177.1(2) . .
C47 C48 C49 C44 0.2(4) . .
C45 C44 C49 C48 -1.8(4) . .
C18 C44 C49 C48 176.8(2) . .
C46 C47 C50 C51 113.0(3) . .
C48 C47 C50 C51 -68.9(3) . .
C46 C47 C50 C57 -5.6(4) . .
C48 C47 C50 C57 172.5(2) . .
C46 C47 C50 C63 -124.6(3) . .
C48 C47 C50 C63 53.5(3) . .
C47 C50 C51 C52 2.4(3) . .
C57 C50 C51 C52 125.0(2) . .
C63 C50 C51 C52 -114.7(3) . .
C47 C50 C51 C56 -174.2(2) . .
C57 C50 C51 C56 -51.6(3) . .
C63 C50 C51 C56 68.7(3) . .
C56 C51 C52 C53 -0.1(4) . .
C50 C51 C52 C53 -176.7(2) . .
C51 C52 C53 C54 -0.4(4) . .
C52 C53 C54 C55 -0.1(4) . .
C53 C54 C55 C56 1.1(4) . .
C54 C55 C56 C51 -1.7(4) . .
C52 C51 C56 C55 1.2(4) . .
C50 C51 C56 C55 178.0(2) . .
C51 C50 C57 C62 119.1(3) . .
C47 C50 C57 C62 -120.0(3) . .
C63 C50 C57 C62 -3.8(3) . .
C51 C50 C57 C58 -55.8(3) . .
C47 C50 C57 C58 65.2(3) . .
C63 C50 C57 C58 -178.6(2) . .
C62 C57 C58 C59 1.0(4) . .
C50 C57 C58 C59 176.0(2) . .
C57 C58 C59 C60 -1.1(4) . .
C58 C59 C60 C61 0.4(4) . .
C59 C60 C61 C62 0.2(5) . .
C58 C57 C62 C61 -0.3(4) . .
C50 C57 C62 C61 -175.2(2) . .
C60 C61 C62 C57 -0.3(4) . .
C51 C50 C63 C64 -12.4(3) . .
C47 C50 C63 C64 -132.8(3) . .
C57 C50 C63 C64 106.0(3) . .
C51 C50 C63 C68 170.0(2) . .
C47 C50 C63 C68 49.6(3) . .
C57 C50 C63 C68 -71.6(3) . .
C68 C63 C64 C65 1.1(4) . .
C50 C63 C64 C65 -176.5(3) . .
C63 C64 C65 C66 0.1(5) . .
C64 C65 C66 C67 -1.4(5) . .
C65 C66 C67 C68 1.5(5) . .
C64 C63 C68 C67 -1.0(4) . .
C50 C63 C68 C67 176.8(3) . .
C66 C67 C68 C63 -0.3(5) . .
C17 C16 C69 C70 164.8(4) . .
C15 C16 C69 C70 -17.2(6) . .
C16 C69 C70 C71 -177.9(5) . .
C69 C70 C71 C72 171.1(6) . .
O2 C12 N1 C1 175.7(2) . .
C10 C12 N1 C1 -1.7(3) . .
O2 C12 N1 C13 5.9(3) . .
C10 C12 N1 C13 -171.48(18) . .
O1 C1 N1 C12 175.3(2) . .
C2 C1 N1 C12 -5.8(3) . .
O1 C1 N1 C13 -15.2(3) . .
C2 C1 N1 C13 163.65(19) . .
C18 C13 N1 C12 -83.1(3) . .
C14 C13 N1 C12 88.8(3) . .
C18 C13 N1 C1 106.5(3) . .
C14 C13 N1 C1 -81.6(3) . .
